data_7000015
loop_
_publ_author_name
'Dennett, James N. L.'
'Knox, Selby A. R.'
'Anderson, Kirsty M.'
'Charmant, Jonathan P. H.'
'Orpen, A. Guy'

_publ_section_title
;
 The synthesis of [FeRu(CO)2(mu-CO)2(eta-C5H5)(eta-C5Me5)] and
 convenient entries to its organometallic chemistry.
;
_journal_issue 1
_journal_name_full 'Dalton transactions (Cambridge, England : 2003)'
_journal_page_first 63
_journal_page_last 73
_journal_paper_doi 10.1039/b414412k
_journal_year 2005
_chemical_formula_moiety 'C20 H23 Fe O3 Ru, B F4'
_chemical_formula_sum 'C20 H23 B F4 Fe O3 Ru'
_chemical_formula_weight 555.11
_space_group_IT_number 15
_symmetry_cell_setting monoclinic
_symmetry_space_group_name_Hall '-C 2yc'
_symmetry_space_group_name_H-M 'C 1 2/c 1'
_atom_sites_solution_hydrogens geom
_atom_sites_solution_primary direct
_atom_sites_solution_secondary difmap
_audit_creation_method SHELXL-97
_cell_angle_alpha 90.00
_cell_angle_beta 114.9120(10)
_cell_angle_gamma 90.00
_cell_formula_units_Z 8
_cell_length_a 24.5308(2)
_cell_length_b 12.6289(2)
_cell_length_c 15.15240(10)
_cell_measurement_reflns_used 164
_cell_measurement_temperature 173(2)
_cell_volume 4257.40(9)
_computing_cell_refinement 'SAINT (Bruker-AXS, 1996)'
_computing_data_collection 'SMART (Bruker-AXS, 1996)'
_computing_data_reduction 'SAINT and SHELXTL (Bruker-AXS, 1996)'
_computing_molecular_graphics 'SHELXTL (Bruker-AXS, 1996)'
_computing_publication_material 'SHELXTL (Bruker-AXS, 1996)'
_computing_structure_refinement 'SHELXTL (Bruker-AXS, 1996)'
_computing_structure_solution 'SHELXTL (Bruker-AXS, 1996)'
_diffrn_ambient_temperature 173(2)
_diffrn_detector_area_resol_mean 8.192
_diffrn_measured_fraction_theta_full 0.996
_diffrn_measured_fraction_theta_max 0.996
_diffrn_measurement_device_type 'CCD area detector'
_diffrn_measurement_method 'Frames each covering 0.3 \% in \w'
_diffrn_radiation_monochromator graphite
_diffrn_radiation_source 'fine-focus sealed tube'
_diffrn_radiation_type MoK\a
_diffrn_radiation_wavelength 0.71073
_diffrn_reflns_av_R_equivalents 0.0279
_diffrn_reflns_av_sigmaI/netI 0.0355
_diffrn_reflns_limit_h_max 28
_diffrn_reflns_limit_h_min -31
_diffrn_reflns_limit_k_max 10
_diffrn_reflns_limit_k_min -16
_diffrn_reflns_limit_l_max 19
_diffrn_reflns_limit_l_min -18
_diffrn_reflns_number 13119
_diffrn_reflns_theta_full 27.47
_diffrn_reflns_theta_max 27.47
_diffrn_reflns_theta_min 1.83
_diffrn_standards_decay_% 0
_exptl_absorpt_coefficient_mu 1.444
_exptl_absorpt_correction_T_max 0.864
_exptl_absorpt_correction_T_min 0.592
_exptl_absorpt_correction_type multi-scan
_exptl_absorpt_process_details 'SADABS (Sheldrick, 1996)'
_exptl_crystal_colour orange
_exptl_crystal_density_diffrn 1.732
_exptl_crystal_density_method none
_exptl_crystal_description needle
_exptl_crystal_F_000 2224
_exptl_crystal_size_max 0.3
_exptl_crystal_size_mid 0.2
_exptl_crystal_size_min 0.1
_refine_diff_density_max 1.527
_refine_diff_density_min -0.766
_refine_diff_density_rms 0.076
_refine_ls_extinction_method none
_refine_ls_goodness_of_fit_ref 0.990
_refine_ls_hydrogen_treatment mixed
_refine_ls_matrix_type full
_refine_ls_number_parameters 285
_refine_ls_number_reflns 4856
_refine_ls_number_restraints 3
_refine_ls_restrained_S_all 0.990
_refine_ls_R_factor_all 0.0374
_refine_ls_R_factor_gt 0.0273
_refine_ls_shift/su_max 0.002
_refine_ls_shift/su_mean 0.000
_refine_ls_structure_factor_coef Fsqd
_refine_ls_weighting_details 'calc w=1/[\s^2^(Fo^2^)+(0.0351P)^2^] where P=(Fo^2^+2Fc^2^)/3'
_refine_ls_weighting_scheme calc
_refine_ls_wR_factor_gt 0.0629
_refine_ls_wR_factor_ref 0.0660
_reflns_number_gt 3990
_reflns_number_total 4856
_reflns_threshold_expression >2\s(I)
_cod_data_source_file b414412k.txt
_cod_data_source_block 25
_cod_depositor_comments
;
The following automatic conversions were performed:
'_symmetry_cell_setting' value 'Monoclinic' changed to 'monoclinic'
according to '/home/saulius/struct/CIF-dictionaries/cif_core.dic'
dictionary named 'cif_core.dic' version 2.4.1 from 2010-06-29.

Automatic conversion script
Id: cif_fix_enum 1527 2010-12-29 10:47:43Z saulius 
;
_cod_original_sg_symbol_H-M 'C 2/c'
_cod_database_code 7000015

loop_
_symmetry_equiv_pos_as_xyz
'x, y, z'
'-x, y, -z+1/2'
'x+1/2, y+1/2, z'
'-x+1/2, y+1/2, -z+1/2'
'-x, -y, -z'
'x, -y, z-1/2'
'-x+1/2, -y+1/2, -z'
'x+1/2, -y+1/2, z-1/2'

loop_
_atom_site_label
_atom_site_type_symbol
_atom_site_fract_x
_atom_site_fract_y
_atom_site_fract_z
_atom_site_U_iso_or_equiv
_atom_site_adp_type
_atom_site_occupancy
_atom_site_symmetry_multiplicity
_atom_site_calc_flag
_atom_site_refinement_flags
_atom_site_disorder_assembly
_atom_site_disorder_group
Ru1 Ru 0.139798(8) 0.691735(14) 0.664352(13) 0.01971(6) Uani 1 1 d . . .
Fe1 Fe 0.124113(16) 0.77639(3) 0.49160(2) 0.02439(9) Uani 1 1 d . . .
C1 C 0.18533(12) 0.5706(2) 0.6628(2) 0.0339(6) Uani 1 1 d . . .
C2 C 0.17992(12) 0.6969(2) 0.47973(19) 0.0316(6) Uani 1 1 d . . .
C3 C 0.08921(11) 0.6518(2) 0.51665(18) 0.0296(5) Uani 1 1 d . . .
C4 C 0.17823(11) 0.8244(2) 0.62069(18) 0.0256(5) Uani 1 1 d D . .
H4A H 0.1681(11) 0.8881(16) 0.6409(18) 0.031 Uiso 1 1 d D . .
C5 C 0.22835(11) 0.7722(2) 0.68594(19) 0.0308(6) Uani 1 1 d D . .
H5A H 0.2509(11) 0.7226(19) 0.6663(19) 0.037 Uiso 1 1 d D . .
H5B H 0.2484(11) 0.798(2) 0.7509(14) 0.037 Uiso 1 1 d D . .
C10 C 0.11947(16) 0.8732(3) 0.3778(2) 0.0527(9) Uani 1 1 d . . .
H10 H 0.1512 0.8801 0.3579 0.063 Uiso 1 1 calc R . .
C11 C 0.07234(15) 0.7979(3) 0.3423(2) 0.0526(9) Uani 1 1 d . . .
H11 H 0.0667 0.7453 0.2944 0.063 Uiso 1 1 calc R . .
C12 C 0.03525(14) 0.8154(3) 0.3914(2) 0.0499(8) Uani 1 1 d . . .
H12 H 0.0001 0.7764 0.3817 0.060 Uiso 1 1 calc R . .
C13 C 0.05908(14) 0.9001(3) 0.4569(2) 0.0447(8) Uani 1 1 d . . .
H13 H 0.0430 0.9277 0.4993 0.054 Uiso 1 1 calc R . .
C14 C 0.11095(16) 0.9369(2) 0.4485(2) 0.0507(8) Uani 1 1 d . . .
H14 H 0.1358 0.9941 0.4837 0.061 Uiso 1 1 calc R . .
C20 C 0.14439(11) 0.6547(2) 0.80877(17) 0.0267(5) Uani 1 1 d . . .
C21 C 0.09015(11) 0.6080(2) 0.73602(17) 0.0264(5) Uani 1 1 d . . .
C22 C 0.05207(10) 0.69208(19) 0.68149(17) 0.0249(5) Uani 1 1 d . . .
C23 C 0.08229(11) 0.79088(19) 0.71860(17) 0.0239(5) Uani 1 1 d . . .
C24 C 0.13898(11) 0.7672(2) 0.79817(17) 0.0264(5) Uani 1 1 d . . .
C30 C 0.19458(13) 0.5968(3) 0.8886(2) 0.0456(8) Uani 1 1 d . . .
H30A H 0.1970 0.5243 0.8674 0.068 Uiso 1 1 calc R . .
H30B H 0.1868 0.5949 0.9469 0.068 Uiso 1 1 calc R . .
H30C H 0.2327 0.6335 0.9035 0.068 Uiso 1 1 calc R . .
C31 C 0.07504(13) 0.4921(2) 0.7280(2) 0.0413(7) Uani 1 1 d . . .
H31A H 0.0579 0.4741 0.7740 0.062 Uiso 1 1 calc R . .
H31B H 0.1116 0.4504 0.7433 0.062 Uiso 1 1 calc R . .
H31C H 0.0458 0.4760 0.6616 0.062 Uiso 1 1 calc R . .
C32 C -0.01100(11) 0.6811(2) 0.60396(19) 0.0355(6) Uani 1 1 d . . .
H32A H -0.0196 0.7392 0.5572 0.053 Uiso 1 1 calc R . .
H32B H -0.0394 0.6835 0.6340 0.053 Uiso 1 1 calc R . .
H32C H -0.0151 0.6133 0.5702 0.053 Uiso 1 1 calc R . .
C33 C 0.05647(13) 0.9003(2) 0.6911(2) 0.0343(6) Uani 1 1 d . . .
H33A H 0.0188 0.8965 0.6321 0.051 Uiso 1 1 calc R . .
H33B H 0.0852 0.9453 0.6790 0.051 Uiso 1 1 calc R . .
H33C H 0.0486 0.9303 0.7443 0.051 Uiso 1 1 calc R . .
C34 C 0.18316(12) 0.8462(2) 0.86294(19) 0.0380(6) Uani 1 1 d . . .
H34A H 0.1747 0.8603 0.9195 0.057 Uiso 1 1 calc R . .
H34B H 0.1798 0.9122 0.8269 0.057 Uiso 1 1 calc R . .
H34C H 0.2240 0.8179 0.8848 0.057 Uiso 1 1 calc R . .
B1 B 0.13132(14) 0.8293(3) 0.1263(2) 0.0348(7) Uani 1 1 d . . .
F4 F 0.07788(7) 0.87737(15) 0.06287(13) 0.0580(5) Uani 1 1 d . . .
F3 F 0.11827(9) 0.74632(16) 0.17235(14) 0.0606(5) Uani 1 1 d . . .
F2 F 0.16528(8) 0.90370(15) 0.19466(14) 0.0616(5) Uani 1 1 d . . .
F1 F 0.16278(9) 0.79363(18) 0.07502(14) 0.0670(6) Uani 1 1 d . . .
O1 O 0.21053(10) 0.49460(18) 0.66511(17) 0.0582(6) Uani 1 1 d . . .
O2 O 0.21550(9) 0.64490(16) 0.47132(16) 0.0490(5) Uani 1 1 d . . .
O3 O 0.05739(9) 0.58174(17) 0.47872(14) 0.0473(5) Uani 1 1 d . . .

loop_
_atom_site_aniso_label
_atom_site_aniso_U_11
_atom_site_aniso_U_22
_atom_site_aniso_U_33
_atom_site_aniso_U_23
_atom_site_aniso_U_13
_atom_site_aniso_U_12
Ru1 0.02084(10) 0.01651(10) 0.02053(10) 0.00052(7) 0.00750(8) 0.00125(7)
Fe1 0.02635(18) 0.0276(2) 0.01965(17) -0.00002(14) 0.01008(15) 0.00195(14)
C1 0.0311(14) 0.0293(14) 0.0402(15) -0.0011(12) 0.0141(12) 0.0019(11)
C2 0.0363(14) 0.0306(14) 0.0334(14) -0.0072(11) 0.0201(12) -0.0089(12)
C3 0.0270(13) 0.0341(14) 0.0271(13) -0.0066(11) 0.0108(11) -0.0029(11)
C4 0.0289(13) 0.0261(13) 0.0272(12) -0.0024(10) 0.0172(11) -0.0041(10)
C5 0.0220(12) 0.0378(15) 0.0312(14) -0.0081(12) 0.0100(11) -0.0057(11)
C10 0.070(2) 0.061(2) 0.0404(17) 0.0245(16) 0.0363(17) 0.0189(18)
C11 0.058(2) 0.073(2) 0.0194(14) 0.0061(14) 0.0089(14) 0.0229(18)
C12 0.0361(16) 0.075(2) 0.0299(15) 0.0096(15) 0.0050(13) 0.0176(16)
C13 0.0536(18) 0.0505(19) 0.0322(15) 0.0164(14) 0.0200(14) 0.0288(15)
C14 0.075(2) 0.0327(16) 0.0478(18) 0.0197(14) 0.0290(17) 0.0143(16)
C20 0.0282(12) 0.0292(13) 0.0216(12) 0.0034(10) 0.0092(10) -0.0027(10)
C21 0.0276(12) 0.0248(12) 0.0273(12) 0.0041(10) 0.0120(10) -0.0026(10)
C22 0.0232(12) 0.0288(13) 0.0237(12) 0.0000(10) 0.0108(10) -0.0021(10)
C23 0.0284(12) 0.0257(13) 0.0235(12) -0.0008(9) 0.0168(10) 0.0013(10)
C24 0.0297(13) 0.0304(13) 0.0205(11) -0.0027(10) 0.0121(10) -0.0036(11)
C30 0.0423(16) 0.0505(19) 0.0317(15) 0.0168(14) 0.0036(13) 0.0001(14)
C31 0.0410(16) 0.0268(14) 0.0533(18) 0.0033(13) 0.0172(14) -0.0092(12)
C32 0.0227(12) 0.0457(17) 0.0337(14) -0.0006(12) 0.0077(11) -0.0033(12)
C33 0.0438(16) 0.0262(14) 0.0428(15) 0.0011(12) 0.0279(13) 0.0067(12)
C34 0.0413(16) 0.0409(16) 0.0318(14) -0.0131(12) 0.0155(13) -0.0129(13)
B1 0.0325(16) 0.0359(18) 0.0337(16) 0.0044(13) 0.0119(14) 0.0000(13)
F4 0.0390(9) 0.0545(12) 0.0599(11) 0.0050(9) 0.0008(9) 0.0039(9)
F3 0.0756(14) 0.0460(11) 0.0782(14) 0.0180(10) 0.0500(12) 0.0026(10)
F2 0.0514(11) 0.0522(12) 0.0597(12) -0.0090(10) 0.0021(9) -0.0076(9)
F1 0.0631(13) 0.0935(17) 0.0607(12) 0.0022(11) 0.0420(11) 0.0086(11)
O1 0.0575(14) 0.0359(12) 0.0819(17) 0.0041(12) 0.0299(13) 0.0222(11)
O2 0.0496(12) 0.0380(12) 0.0768(16) -0.0191(11) 0.0437(12) -0.0040(10)
O3 0.0459(12) 0.0505(13) 0.0420(12) -0.0206(10) 0.0150(10) -0.0227(10)

loop_
_atom_type_symbol
_atom_type_description
_atom_type_scat_dispersion_real
_atom_type_scat_dispersion_imag
_atom_type_scat_source
C C 0.0033 0.0016 'International Tables Vol C Tables 4.2.6.8 and 6.1.1.4'
H H 0.0000 0.0000 'International Tables Vol C Tables 4.2.6.8 and 6.1.1.4'
B B 0.0013 0.0007 'International Tables Vol C Tables 4.2.6.8 and 6.1.1.4'
F F 0.0171 0.0103 'International Tables Vol C Tables 4.2.6.8 and 6.1.1.4'
O O 0.0106 0.0060 'International Tables Vol C Tables 4.2.6.8 and 6.1.1.4'
Fe Fe 0.3463 0.8444 'International Tables Vol C Tables 4.2.6.8 and 6.1.1.4'
Ru Ru -1.2594 0.8363 'International Tables Vol C Tables 4.2.6.8 and 6.1.1.4'

loop_
_geom_angle_atom_site_label_1
_geom_angle_atom_site_label_2
_geom_angle_atom_site_label_3
_geom_angle
_geom_angle_site_symmetry_1
_geom_angle_site_symmetry_3
_geom_angle_publ_flag
C1 Ru1 C3 83.15(11) . . ?
C1 Ru1 C4 106.63(11) . . ?
C3 Ru1 C4 89.88(10) . . ?
C1 Ru1 C20 93.30(11) . . ?
C3 Ru1 C20 140.04(10) . . ?
C4 Ru1 C20 128.72(9) . . ?
C1 Ru1 C21 93.96(11) . . ?
C3 Ru1 C21 101.93(10) . . ?
C4 Ru1 C21 157.42(9) . . ?
C20 Ru1 C21 38.39(9) . . ?
C1 Ru1 C24 125.53(10) . . ?
C3 Ru1 C24 146.32(9) . . ?
C4 Ru1 C24 96.80(9) . . ?
C20 Ru1 C24 37.51(9) . . ?
C21 Ru1 C24 62.88(9) . . ?
C1 Ru1 C22 126.33(10) . . ?
C3 Ru1 C22 87.69(9) . . ?
C4 Ru1 C22 126.17(9) . . ?
C20 Ru1 C22 62.60(9) . . ?
C21 Ru1 C22 37.03(8) . . ?
C24 Ru1 C22 61.82(9) . . ?
C1 Ru1 C23 154.39(10) . . ?
C3 Ru1 C23 109.63(9) . . ?
C4 Ru1 C23 95.77(9) . . ?
C20 Ru1 C23 62.44(9) . . ?
C21 Ru1 C23 62.23(9) . . ?
C24 Ru1 C23 36.97(8) . . ?
C22 Ru1 C23 36.83(8) . . ?
C1 Ru1 C5 80.35(11) . . ?
C3 Ru1 C5 110.81(10) . . ?
C4 Ru1 C5 35.90(10) . . ?
C20 Ru1 C5 107.73(9) . . ?
C21 Ru1 C5 145.69(9) . . ?
C24 Ru1 C5 92.93(9) . . ?
C22 Ru1 C5 150.22(9) . . ?
C23 Ru1 C5 113.41(9) . . ?
C1 Ru1 Fe1 98.69(8) . . ?
C3 Ru1 Fe1 44.55(7) . . ?
C4 Ru1 Fe1 45.41(7) . . ?
C20 Ru1 Fe1 167.86(7) . . ?
C21 Ru1 Fe1 141.42(6) . . ?
C24 Ru1 Fe1 130.88(7) . . ?
C22 Ru1 Fe1 110.77(6) . . ?
C23 Ru1 Fe1 105.93(6) . . ?
C5 Ru1 Fe1 72.69(7) . . ?
C2 Fe1 C3 89.05(11) . . ?
C2 Fe1 C4 92.85(11) . . ?
C3 Fe1 C4 103.36(11) . . ?
C2 Fe1 C10 91.39(13) . . ?
C3 Fe1 C10 141.24(13) . . ?
C4 Fe1 C10 115.31(13) . . ?
C2 Fe1 C11 96.15(12) . . ?
C3 Fe1 C11 101.74(13) . . ?
C4 Fe1 C11 153.43(13) . . ?
C10 Fe1 C11 39.72(13) . . ?
C2 Fe1 C14 122.55(12) . . ?
C3 Fe1 C14 146.25(12) . . ?
C4 Fe1 C14 87.85(12) . . ?
C10 Fe1 C14 39.71(12) . . ?
C11 Fe1 C14 66.27(14) . . ?
C2 Fe1 C12 131.65(12) . . ?
C3 Fe1 C12 85.51(13) . . ?
C4 Fe1 C12 135.11(12) . . ?
C10 Fe1 C12 65.74(13) . . ?
C11 Fe1 C12 39.16(12) . . ?
C14 Fe1 C12 65.13(14) . . ?
C2 Fe1 C13 157.15(12) . . ?
C3 Fe1 C13 107.57(12) . . ?
C4 Fe1 C13 98.20(11) . . ?
C10 Fe1 C13 65.82(12) . . ?
C11 Fe1 C13 65.70(12) . . ?
C14 Fe1 C13 38.76(12) . . ?
C12 Fe1 C13 38.63(12) . . ?
C2 Fe1 Ru1 94.21(9) . . ?
C3 Fe1 Ru1 51.11(7) . . ?
C4 Fe1 Ru1 52.35(7) . . ?
C10 Fe1 Ru1 166.65(11) . . ?
C11 Fe1 Ru1 150.74(11) . . ?
C14 Fe1 Ru1 128.33(9) . . ?
C12 Fe1 Ru1 117.98(9) . . ?
C13 Fe1 Ru1 108.38(8) . . ?
O1 C1 Ru1 175.2(3) . . ?
O2 C2 Fe1 179.3(3) . . ?
O3 C3 Fe1 142.8(2) . . ?
O3 C3 Ru1 132.8(2) . . ?
Fe1 C3 Ru1 84.34(10) . . ?
C5 C4 Fe1 126.8(2) . . ?
C5 C4 Ru1 77.41(16) . . ?
Fe1 C4 Ru1 82.23(9) . . ?
C5 C4 H4A 117.3(16) . . ?
Fe1 C4 H4A 115.9(16) . . ?
Ru1 C4 H4A 110.9(16) . . ?
C4 C5 Ru1 66.70(14) . . ?
C4 C5 H5A 123.0(16) . . ?
Ru1 C5 H5A 107.4(17) . . ?
C4 C5 H5B 119.4(17) . . ?
Ru1 C5 H5B 110.3(17) . . ?
H5A C5 H5B 116(2) . . ?
C11 C10 C14 108.1(3) . . ?
C11 C10 Fe1 70.76(17) . . ?
C14 C10 Fe1 71.49(16) . . ?
C11 C10 H10 126.0 . . ?
C14 C10 H10 126.0 . . ?
Fe1 C10 H10 123.4 . . ?
C12 C11 C10 107.3(3) . . ?
C12 C11 Fe1 71.58(16) . . ?
C10 C11 Fe1 69.52(16) . . ?
C12 C11 H11 126.3 . . ?
C10 C11 H11 126.3 . . ?
Fe1 C11 H11 124.2 . . ?
C13 C12 C11 108.7(3) . . ?
C13 C12 Fe1 71.09(16) . . ?
C11 C12 Fe1 69.27(17) . . ?
C13 C12 H12 125.6 . . ?
C11 C12 H12 125.6 . . ?
Fe1 C12 H12 125.6 . . ?
C12 C13 C14 108.0(3) . . ?
C12 C13 Fe1 70.28(17) . . ?
C14 C13 Fe1 69.79(16) . . ?
C12 C13 H13 126.0 . . ?
C14 C13 H13 126.0 . . ?
Fe1 C13 H13 125.5 . . ?
C13 C14 C10 107.8(3) . . ?
C13 C14 Fe1 71.45(17) . . ?
C10 C14 Fe1 68.80(17) . . ?
C13 C14 H14 126.1 . . ?
C10 C14 H14 126.1 . . ?
Fe1 C14 H14 125.2 . . ?
C24 C20 C21 107.9(2) . . ?
C24 C20 C30 125.4(2) . . ?
C21 C20 C30 126.3(2) . . ?
C24 C20 Ru1 73.32(13) . . ?
C21 C20 Ru1 71.52(13) . . ?
C30 C20 Ru1 125.93(19) . . ?
C22 C21 C20 107.7(2) . . ?
C22 C21 C31 126.9(2) . . ?
C20 C21 C31 125.1(2) . . ?
C22 C21 Ru1 73.80(14) . . ?
C20 C21 Ru1 70.09(13) . . ?
C31 C21 Ru1 126.46(19) . . ?
C21 C22 C23 108.4(2) . . ?
C21 C22 C32 126.2(2) . . ?
C23 C22 C32 125.2(2) . . ?
C21 C22 Ru1 69.16(13) . . ?
C23 C22 Ru1 71.93(13) . . ?
C32 C22 Ru1 128.49(17) . . ?
C24 C23 C22 107.7(2) . . ?
C24 C23 C33 124.7(2) . . ?
C22 C23 C33 126.9(2) . . ?
C24 C23 Ru1 70.22(13) . . ?
C22 C23 Ru1 71.25(13) . . ?
C33 C23 Ru1 131.01(17) . . ?
C20 C24 C23 108.2(2) . . ?
C20 C24 C34 125.6(2) . . ?
C23 C24 C34 126.1(2) . . ?
C20 C24 Ru1 69.17(13) . . ?
C23 C24 Ru1 72.81(13) . . ?
C34 C24 Ru1 126.53(17) . . ?
C20 C30 H30A 109.5 . . ?
C20 C30 H30B 109.5 . . ?
H30A C30 H30B 109.5 . . ?
C20 C30 H30C 109.5 . . ?
H30A C30 H30C 109.5 . . ?
H30B C30 H30C 109.5 . . ?
C21 C31 H31A 109.5 . . ?
C21 C31 H31B 109.5 . . ?
H31A C31 H31B 109.5 . . ?
C21 C31 H31C 109.5 . . ?
H31A C31 H31C 109.5 . . ?
H31B C31 H31C 109.5 . . ?
C22 C32 H32A 109.5 . . ?
C22 C32 H32B 109.5 . . ?
H32A C32 H32B 109.5 . . ?
C22 C32 H32C 109.5 . . ?
H32A C32 H32C 109.5 . . ?
H32B C32 H32C 109.5 . . ?
C23 C33 H33A 109.5 . . ?
C23 C33 H33B 109.5 . . ?
H33A C33 H33B 109.5 . . ?
C23 C33 H33C 109.5 . . ?
H33A C33 H33C 109.5 . . ?
H33B C33 H33C 109.5 . . ?
C24 C34 H34A 109.5 . . ?
C24 C34 H34B 109.5 . . ?
H34A C34 H34B 109.5 . . ?
C24 C34 H34C 109.5 . . ?
H34A C34 H34C 109.5 . . ?
H34B C34 H34C 109.5 . . ?
F3 B1 F1 110.1(3) . . ?
F3 B1 F2 109.5(3) . . ?
F1 B1 F2 109.8(2) . . ?
F3 B1 F4 109.3(2) . . ?
F1 B1 F4 109.9(2) . . ?
F2 B1 F4 108.3(3) . . ?

loop_
_geom_bond_atom_site_label_1
_geom_bond_atom_site_label_2
_geom_bond_distance
_geom_bond_site_symmetry_2
_geom_bond_publ_flag
Ru1 C1 1.901(3) . ?
Ru1 C3 2.113(2) . ?
Ru1 C4 2.158(2) . ?
Ru1 C20 2.194(2) . ?
Ru1 C21 2.213(2) . ?
Ru1 C24 2.248(2) . ?
Ru1 C22 2.274(2) . ?
Ru1 C23 2.283(2) . ?
Ru1 C5 2.294(3) . ?
Ru1 Fe1 2.7009(4) . ?
Fe1 C2 1.767(3) . ?
Fe1 C3 1.904(3) . ?
Fe1 C4 1.941(2) . ?
Fe1 C10 2.077(3) . ?
Fe1 C11 2.094(3) . ?
Fe1 C14 2.113(3) . ?
Fe1 C12 2.124(3) . ?
Fe1 C13 2.135(3) . ?
C1 O1 1.134(3) . ?
C2 O2 1.141(3) . ?
C3 O3 1.160(3) . ?
C4 C5 1.378(4) . ?
C4 H4A 0.932(16) . ?
C5 H5A 0.962(17) . ?
C5 H5B 0.955(17) . ?
C10 C11 1.417(5) . ?
C10 C14 1.424(4) . ?
C10 H10 0.9500 . ?
C11 C12 1.414(4) . ?
C11 H11 0.9500 . ?
C12 C13 1.409(4) . ?
C12 H12 0.9500 . ?
C13 C14 1.410(4) . ?
C13 H13 0.9500 . ?
C14 H14 0.9500 . ?
C20 C24 1.429(4) . ?
C20 C21 1.449(3) . ?
C20 C30 1.503(3) . ?
C21 C22 1.426(3) . ?
C21 C31 1.502(3) . ?
C22 C23 1.439(3) . ?
C22 C32 1.504(3) . ?
C23 C24 1.437(3) . ?
C23 C33 1.504(3) . ?
C24 C34 1.496(3) . ?
C30 H30A 0.9800 . ?
C30 H30B 0.9800 . ?
C30 H30C 0.9800 . ?
C31 H31A 0.9800 . ?
C31 H31B 0.9800 . ?
C31 H31C 0.9800 . ?
C32 H32A 0.9800 . ?
C32 H32B 0.9800 . ?
C32 H32C 0.9800 . ?
C33 H33A 0.9800 . ?
C33 H33B 0.9800 . ?
C33 H33C 0.9800 . ?
C34 H34A 0.9800 . ?
C34 H34B 0.9800 . ?
C34 H34C 0.9800 . ?
B1 F3 1.369(4) . ?
B1 F1 1.381(4) . ?
B1 F2 1.387(4) . ?
B1 F4 1.396(3) . ?

loop_
_geom_torsion_atom_site_label_1
_geom_torsion_atom_site_label_2
_geom_torsion_atom_site_label_3
_geom_torsion_atom_site_label_4
_geom_torsion
_geom_torsion_site_symmetry_1
_geom_torsion_site_symmetry_2
_geom_torsion_site_symmetry_3
_geom_torsion_site_symmetry_4
_geom_torsion_publ_flag
C1 Ru1 Fe1 C2 -14.47(12) . . . . ?
C3 Ru1 Fe1 C2 -85.37(13) . . . . ?
C4 Ru1 Fe1 C2 90.35(13) . . . . ?
C20 Ru1 Fe1 C2 156.4(3) . . . . ?
C21 Ru1 Fe1 C2 -122.16(14) . . . . ?
C24 Ru1 Fe1 C2 141.04(12) . . . . ?
C22 Ru1 Fe1 C2 -148.82(11) . . . . ?
C23 Ru1 Fe1 C2 172.62(10) . . . . ?
C5 Ru1 Fe1 C2 62.51(11) . . . . ?
C1 Ru1 Fe1 C3 70.90(13) . . . . ?
C4 Ru1 Fe1 C3 175.72(14) . . . . ?
C20 Ru1 Fe1 C3 -118.2(3) . . . . ?
C21 Ru1 Fe1 C3 -36.79(15) . . . . ?
C24 Ru1 Fe1 C3 -133.60(13) . . . . ?
C22 Ru1 Fe1 C3 -63.46(12) . . . . ?
C23 Ru1 Fe1 C3 -102.01(12) . . . . ?
C5 Ru1 Fe1 C3 147.88(13) . . . . ?
C1 Ru1 Fe1 C4 -104.82(13) . . . . ?
C3 Ru1 Fe1 C4 -175.72(14) . . . . ?
C20 Ru1 Fe1 C4 66.1(3) . . . . ?
C21 Ru1 Fe1 C4 147.49(14) . . . . ?
C24 Ru1 Fe1 C4 50.69(13) . . . . ?
C22 Ru1 Fe1 C4 120.83(12) . . . . ?
C23 Ru1 Fe1 C4 82.27(11) . . . . ?
C5 Ru1 Fe1 C4 -27.84(12) . . . . ?
C1 Ru1 Fe1 C10 -129.0(4) . . . . ?
C3 Ru1 Fe1 C10 160.1(4) . . . . ?
C4 Ru1 Fe1 C10 -24.2(4) . . . . ?
C20 Ru1 Fe1 C10 41.9(5) . . . . ?
C21 Ru1 Fe1 C10 123.3(4) . . . . ?
C24 Ru1 Fe1 C10 26.5(4) . . . . ?
C22 Ru1 Fe1 C10 96.6(4) . . . . ?
C23 Ru1 Fe1 C10 58.1(4) . . . . ?
C5 Ru1 Fe1 C10 -52.0(4) . . . . ?
C1 Ru1 Fe1 C11 96.1(2) . . . . ?
C3 Ru1 Fe1 C11 25.2(2) . . . . ?
C4 Ru1 Fe1 C11 -159.1(2) . . . . ?
C20 Ru1 Fe1 C11 -93.0(4) . . . . ?
C21 Ru1 Fe1 C11 -11.6(2) . . . . ?
C24 Ru1 Fe1 C11 -108.4(2) . . . . ?
C22 Ru1 Fe1 C11 -38.3(2) . . . . ?
C23 Ru1 Fe1 C11 -76.8(2) . . . . ?
C5 Ru1 Fe1 C11 173.1(2) . . . . ?
C1 Ru1 Fe1 C14 -152.72(15) . . . . ?
C3 Ru1 Fe1 C14 136.38(16) . . . . ?
C4 Ru1 Fe1 C14 -47.90(16) . . . . ?
C20 Ru1 Fe1 C14 18.2(3) . . . . ?
C21 Ru1 Fe1 C14 99.59(17) . . . . ?
C24 Ru1 Fe1 C14 2.79(15) . . . . ?
C22 Ru1 Fe1 C14 72.93(14) . . . . ?
C23 Ru1 Fe1 C14 34.37(14) . . . . ?
C5 Ru1 Fe1 C14 -75.74(15) . . . . ?
C1 Ru1 Fe1 C12 128.06(14) . . . . ?
C3 Ru1 Fe1 C12 57.16(15) . . . . ?
C4 Ru1 Fe1 C12 -127.12(14) . . . . ?
C20 Ru1 Fe1 C12 -61.1(3) . . . . ?
C21 Ru1 Fe1 C12 20.38(15) . . . . ?
C24 Ru1 Fe1 C12 -76.43(14) . . . . ?
C22 Ru1 Fe1 C12 -6.29(13) . . . . ?
C23 Ru1 Fe1 C12 -44.85(13) . . . . ?
C5 Ru1 Fe1 C12 -154.96(13) . . . . ?
C1 Ru1 Fe1 C13 168.98(13) . . . . ?
C3 Ru1 Fe1 C13 98.09(14) . . . . ?
C4 Ru1 Fe1 C13 -86.19(14) . . . . ?
C20 Ru1 Fe1 C13 -20.1(3) . . . . ?
C21 Ru1 Fe1 C13 61.30(15) . . . . ?
C24 Ru1 Fe1 C13 -35.51(13) . . . . ?
C22 Ru1 Fe1 C13 34.63(12) . . . . ?
C23 Ru1 Fe1 C13 -3.92(12) . . . . ?
C5 Ru1 Fe1 C13 -114.03(12) . . . . ?
C2 Fe1 C3 O3 -82.2(4) . . . . ?
C4 Fe1 C3 O3 -174.9(4) . . . . ?
C10 Fe1 C3 O3 8.9(5) . . . . ?
C11 Fe1 C3 O3 13.9(4) . . . . ?
C14 Fe1 C3 O3 78.5(4) . . . . ?
C12 Fe1 C3 O3 49.8(4) . . . . ?
C13 Fe1 C3 O3 81.9(4) . . . . ?
Ru1 Fe1 C3 O3 -178.3(4) . . . . ?
C2 Fe1 C3 Ru1 96.19(11) . . . . ?
C4 Fe1 C3 Ru1 3.48(11) . . . . ?
C10 Fe1 C3 Ru1 -172.78(15) . . . . ?
C11 Fe1 C3 Ru1 -167.73(10) . . . . ?
C14 Fe1 C3 Ru1 -103.1(2) . . . . ?
C12 Fe1 C3 Ru1 -131.90(11) . . . . ?
C13 Fe1 C3 Ru1 -99.76(10) . . . . ?
C1 Ru1 C3 O3 68.8(3) . . . . ?
C4 Ru1 C3 O3 175.6(3) . . . . ?
C20 Ru1 C3 O3 -18.1(4) . . . . ?
C21 Ru1 C3 O3 -23.8(3) . . . . ?
C24 Ru1 C3 O3 -82.3(3) . . . . ?
C22 Ru1 C3 O3 -58.2(3) . . . . ?
C23 Ru1 C3 O3 -88.3(3) . . . . ?
C5 Ru1 C3 O3 145.7(3) . . . . ?
Fe1 Ru1 C3 O3 178.6(3) . . . . ?
C1 Ru1 C3 Fe1 -109.82(11) . . . . ?
C4 Ru1 C3 Fe1 -3.05(10) . . . . ?
C20 Ru1 C3 Fe1 163.23(11) . . . . ?
C21 Ru1 C3 Fe1 157.56(9) . . . . ?
C24 Ru1 C3 Fe1 99.10(16) . . . . ?
C22 Ru1 C3 Fe1 123.16(10) . . . . ?
C23 Ru1 C3 Fe1 93.04(10) . . . . ?
C5 Ru1 C3 Fe1 -32.89(12) . . . . ?
C2 Fe1 C4 C5 -25.2(2) . . . . ?
C3 Fe1 C4 C5 64.5(2) . . . . ?
C10 Fe1 C4 C5 -118.1(2) . . . . ?
C11 Fe1 C4 C5 -135.1(3) . . . . ?
C14 Fe1 C4 C5 -147.7(2) . . . . ?
C12 Fe1 C4 C5 161.6(2) . . . . ?
C13 Fe1 C4 C5 174.8(2) . . . . ?
Ru1 Fe1 C4 C5 67.9(2) . . . . ?
C2 Fe1 C4 Ru1 -93.12(10) . . . . ?
C3 Fe1 C4 Ru1 -3.42(11) . . . . ?
C10 Fe1 C4 Ru1 173.99(11) . . . . ?
C11 Fe1 C4 Ru1 157.0(2) . . . . ?
C14 Fe1 C4 Ru1 144.38(11) . . . . ?
C12 Fe1 C4 Ru1 93.73(17) . . . . ?
C13 Fe1 C4 Ru1 106.92(11) . . . . ?
C1 Ru1 C4 C5 -44.68(18) . . . . ?
C3 Ru1 C4 C5 -127.49(16) . . . . ?
C20 Ru1 C4 C5 63.77(19) . . . . ?
C21 Ru1 C4 C5 110.3(3) . . . . ?
C24 Ru1 C4 C5 85.59(16) . . . . ?
C22 Ru1 C4 C5 145.46(15) . . . . ?
C23 Ru1 C4 C5 122.78(16) . . . . ?
Fe1 Ru1 C4 C5 -130.50(18) . . . . ?
C1 Ru1 C4 Fe1 85.82(11) . . . . ?
C3 Ru1 C4 Fe1 3.00(10) . . . . ?
C20 Ru1 C4 Fe1 -165.73(9) . . . . ?
C21 Ru1 C4 Fe1 -119.2(2) . . . . ?
C24 Ru1 C4 Fe1 -143.91(9) . . . . ?
C22 Ru1 C4 Fe1 -84.05(11) . . . . ?
C23 Ru1 C4 Fe1 -106.72(9) . . . . ?
C5 Ru1 C4 Fe1 130.50(18) . . . . ?
Fe1 C4 C5 Ru1 -70.14(18) . . . . ?
C1 Ru1 C5 C4 136.89(17) . . . . ?
C3 Ru1 C5 C4 58.08(18) . . . . ?
C20 Ru1 C5 C4 -132.71(16) . . . . ?
C21 Ru1 C5 C4 -140.28(18) . . . . ?
C24 Ru1 C5 C4 -97.55(16) . . . . ?
C22 Ru1 C5 C4 -67.2(2) . . . . ?
C23 Ru1 C5 C4 -65.72(17) . . . . ?
Fe1 Ru1 C5 C4 34.56(14) . . . . ?
C2 Fe1 C10 C11 98.0(2) . . . . ?
C3 Fe1 C10 C11 7.8(3) . . . . ?
C4 Fe1 C10 C11 -168.23(18) . . . . ?
C14 Fe1 C10 C11 -117.6(3) . . . . ?
C12 Fe1 C10 C11 -37.95(19) . . . . ?
C13 Fe1 C10 C11 -80.5(2) . . . . ?
Ru1 Fe1 C10 C11 -147.2(4) . . . . ?
C2 Fe1 C10 C14 -144.4(2) . . . . ?
C3 Fe1 C10 C14 125.4(2) . . . . ?
C4 Fe1 C10 C14 -50.6(2) . . . . ?
C11 Fe1 C10 C14 117.6(3) . . . . ?
C12 Fe1 C10 C14 79.7(2) . . . . ?
C13 Fe1 C10 C14 37.1(2) . . . . ?
Ru1 Fe1 C10 C14 -29.6(5) . . . . ?
C14 C10 C11 C12 -0.2(3) . . . . ?
Fe1 C10 C11 C12 62.0(2) . . . . ?
C14 C10 C11 Fe1 -62.1(2) . . . . ?
C2 Fe1 C11 C12 157.9(2) . . . . ?
C3 Fe1 C11 C12 67.6(2) . . . . ?
C4 Fe1 C11 C12 -93.0(3) . . . . ?
C10 Fe1 C11 C12 -117.4(3) . . . . ?
C14 Fe1 C11 C12 -79.2(2) . . . . ?
C13 Fe1 C11 C12 -36.6(2) . . . . ?
Ru1 Fe1 C11 C12 47.8(3) . . . . ?
C2 Fe1 C11 C10 -84.7(2) . . . . ?
C3 Fe1 C11 C10 -175.05(19) . . . . ?
C4 Fe1 C11 C10 24.3(4) . . . . ?
C14 Fe1 C11 C10 38.20(19) . . . . ?
C12 Fe1 C11 C10 117.4(3) . . . . ?
C13 Fe1 C11 C10 80.8(2) . . . . ?
Ru1 Fe1 C11 C10 165.17(16) . . . . ?
C10 C11 C12 C13 -0.3(3) . . . . ?
Fe1 C11 C12 C13 60.4(2) . . . . ?
C10 C11 C12 Fe1 -60.6(2) . . . . ?
C2 Fe1 C12 C13 -149.61(19) . . . . ?
C3 Fe1 C12 C13 125.7(2) . . . . ?
C4 Fe1 C12 C13 21.2(3) . . . . ?
C10 Fe1 C12 C13 -81.0(2) . . . . ?
C11 Fe1 C12 C13 -119.5(3) . . . . ?
C14 Fe1 C12 C13 -37.18(18) . . . . ?
Ru1 Fe1 C12 C13 84.68(19) . . . . ?
C2 Fe1 C12 C11 -30.1(3) . . . . ?
C3 Fe1 C12 C11 -114.8(2) . . . . ?
C4 Fe1 C12 C11 140.7(2) . . . . ?
C10 Fe1 C12 C11 38.5(2) . . . . ?
C14 Fe1 C12 C11 82.3(2) . . . . ?
C13 Fe1 C12 C11 119.5(3) . . . . ?
Ru1 Fe1 C12 C11 -155.80(19) . . . . ?
C11 C12 C13 C14 0.6(3) . . . . ?
Fe1 C12 C13 C14 59.8(2) . . . . ?
C11 C12 C13 Fe1 -59.2(2) . . . . ?
C2 Fe1 C13 C12 76.8(4) . . . . ?
C3 Fe1 C13 C12 -58.2(2) . . . . ?
C4 Fe1 C13 C12 -165.05(19) . . . . ?
C10 Fe1 C13 C12 80.8(2) . . . . ?
C11 Fe1 C13 C12 37.1(2) . . . . ?
C14 Fe1 C13 C12 118.9(3) . . . . ?
Ru1 Fe1 C13 C12 -112.09(17) . . . . ?
C2 Fe1 C13 C14 -42.0(4) . . . . ?
C3 Fe1 C13 C14 -177.01(18) . . . . ?
C4 Fe1 C13 C14 76.10(19) . . . . ?
C10 Fe1 C13 C14 -38.0(2) . . . . ?
C11 Fe1 C13 C14 -81.8(2) . . . . ?
C12 Fe1 C13 C14 -118.9(3) . . . . ?
Ru1 Fe1 C13 C14 129.06(17) . . . . ?
C12 C13 C14 C10 -0.7(3) . . . . ?
Fe1 C13 C14 C10 59.5(2) . . . . ?
C12 C13 C14 Fe1 -60.1(2) . . . . ?
C11 C10 C14 C13 0.5(3) . . . . ?
Fe1 C10 C14 C13 -61.1(2) . . . . ?
C11 C10 C14 Fe1 61.7(2) . . . . ?
C2 Fe1 C14 C13 162.04(17) . . . . ?
C3 Fe1 C14 C13 5.1(3) . . . . ?
C4 Fe1 C14 C13 -105.96(19) . . . . ?
C10 Fe1 C14 C13 118.4(3) . . . . ?
C11 Fe1 C14 C13 80.2(2) . . . . ?
C12 Fe1 C14 C13 37.06(18) . . . . ?
Ru1 Fe1 C14 C13 -70.0(2) . . . . ?
C2 Fe1 C14 C10 43.6(3) . . . . ?
C3 Fe1 C14 C10 -113.3(2) . . . . ?
C4 Fe1 C14 C10 135.6(2) . . . . ?
C11 Fe1 C14 C10 -38.2(2) . . . . ?
C12 Fe1 C14 C10 -81.3(2) . . . . ?
C13 Fe1 C14 C10 -118.4(3) . . . . ?
Ru1 Fe1 C14 C10 171.65(17) . . . . ?
C1 Ru1 C20 C24 151.75(15) . . . . ?
C3 Ru1 C20 C24 -124.98(17) . . . . ?
C4 Ru1 C20 C24 37.32(18) . . . . ?
C21 Ru1 C20 C24 -116.0(2) . . . . ?
C22 Ru1 C20 C24 -78.56(15) . . . . ?
C23 Ru1 C20 C24 -36.84(13) . . . . ?
C5 Ru1 C20 C24 70.83(15) . . . . ?
Fe1 Ru1 C20 C24 -19.2(4) . . . . ?
C1 Ru1 C20 C21 -92.22(16) . . . . ?
C3 Ru1 C20 C21 -8.9(2) . . . . ?
C4 Ru1 C20 C21 153.35(15) . . . . ?
C24 Ru1 C20 C21 116.0(2) . . . . ?
C22 Ru1 C20 C21 37.47(14) . . . . ?
C23 Ru1 C20 C21 79.19(15) . . . . ?
C5 Ru1 C20 C21 -173.14(14) . . . . ?
Fe1 Ru1 C20 C21 96.8(3) . . . . ?
C1 Ru1 C20 C30 29.7(2) . . . . ?
C3 Ru1 C20 C30 113.0(2) . . . . ?
C4 Ru1 C20 C30 -84.7(3) . . . . ?
C21 Ru1 C20 C30 121.9(3) . . . . ?
C24 Ru1 C20 C30 -122.0(3) . . . . ?
C22 Ru1 C20 C30 159.4(3) . . . . ?
C23 Ru1 C20 C30 -158.9(3) . . . . ?
C5 Ru1 C20 C30 -51.2(3) . . . . ?
Fe1 Ru1 C20 C30 -141.3(3) . . . . ?
C24 C20 C21 C22 0.1(3) . . . . ?
C30 C20 C21 C22 173.8(2) . . . . ?
Ru1 C20 C21 C22 -64.71(17) . . . . ?
C24 C20 C21 C31 -174.0(2) . . . . ?
C30 C20 C21 C31 -0.3(4) . . . . ?
Ru1 C20 C21 C31 121.2(3) . . . . ?
C24 C20 C21 Ru1 64.78(16) . . . . ?
C30 C20 C21 Ru1 -121.5(3) . . . . ?
C1 Ru1 C21 C22 -153.42(15) . . . . ?
C3 Ru1 C21 C22 -69.60(15) . . . . ?
C4 Ru1 C21 C22 50.6(3) . . . . ?
C20 Ru1 C21 C22 116.3(2) . . . . ?
C24 Ru1 C21 C22 78.33(15) . . . . ?
C23 Ru1 C21 C22 36.48(13) . . . . ?
C5 Ru1 C21 C22 127.91(18) . . . . ?
Fe1 Ru1 C21 C22 -44.17(19) . . . . ?
C1 Ru1 C21 C20 90.31(16) . . . . ?
C3 Ru1 C21 C20 174.14(15) . . . . ?
C4 Ru1 C21 C20 -65.7(3) . . . . ?
C24 Ru1 C21 C20 -37.93(14) . . . . ?
C22 Ru1 C21 C20 -116.3(2) . . . . ?
C23 Ru1 C21 C20 -79.79(15) . . . . ?
C5 Ru1 C21 C20 11.7(2) . . . . ?
Fe1 Ru1 C21 C20 -160.43(11) . . . . ?
C1 Ru1 C21 C31 -29.2(2) . . . . ?
C3 Ru1 C21 C31 54.6(2) . . . . ?
C4 Ru1 C21 C31 174.8(2) . . . . ?
C20 Ru1 C21 C31 -119.5(3) . . . . ?
C24 Ru1 C21 C31 -157.5(2) . . . . ?
C22 Ru1 C21 C31 124.2(3) . . . . ?
C23 Ru1 C21 C31 160.7(2) . . . . ?
C5 Ru1 C21 C31 -107.9(2) . . . . ?
Fe1 Ru1 C21 C31 80.0(2) . . . . ?
C20 C21 C22 C23 0.7(3) . . . . ?
C31 C21 C22 C23 174.7(2) . . . . ?
Ru1 C21 C22 C23 -61.55(17) . . . . ?
C20 C21 C22 C32 -174.6(2) . . . . ?
C31 C21 C22 C32 -0.6(4) . . . . ?
Ru1 C21 C22 C32 123.1(2) . . . . ?
C20 C21 C22 Ru1 62.28(16) . . . . ?
C31 C21 C22 Ru1 -123.8(3) . . . . ?
C1 Ru1 C22 C21 33.64(19) . . . . ?
C3 Ru1 C22 C21 113.40(15) . . . . ?
C4 Ru1 C22 C21 -158.44(14) . . . . ?
C20 Ru1 C22 C21 -38.85(14) . . . . ?
C24 Ru1 C22 C21 -81.47(15) . . . . ?
C23 Ru1 C22 C21 -118.7(2) . . . . ?
C5 Ru1 C22 C21 -116.4(2) . . . . ?
Fe1 Ru1 C22 C21 152.31(12) . . . . ?
C1 Ru1 C22 C23 152.30(15) . . . . ?
C3 Ru1 C22 C23 -127.95(15) . . . . ?
C4 Ru1 C22 C23 -39.79(17) . . . . ?
C20 Ru1 C22 C23 79.80(15) . . . . ?
C21 Ru1 C22 C23 118.7(2) . . . . ?
C24 Ru1 C22 C23 37.18(13) . . . . ?
C5 Ru1 C22 C23 2.2(3) . . . . ?
Fe1 Ru1 C22 C23 -89.04(13) . . . . ?
C1 Ru1 C22 C32 -86.7(2) . . . . ?
C3 Ru1 C22 C32 -7.0(2) . . . . ?
C4 Ru1 C22 C32 81.2(2) . . . . ?
C20 Ru1 C22 C32 -159.2(3) . . . . ?
C21 Ru1 C22 C32 -120.4(3) . . . . ?
C24 Ru1 C22 C32 158.2(3) . . . . ?
C23 Ru1 C22 C32 121.0(3) . . . . ?
C5 Ru1 C22 C32 123.2(2) . . . . ?
Fe1 Ru1 C22 C32 32.0(2) . . . . ?
C21 C22 C23 C24 -1.3(3) . . . . ?
C32 C22 C23 C24 174.1(2) . . . . ?
Ru1 C22 C23 C24 -61.07(16) . . . . ?
C21 C22 C23 C33 -172.5(2) . . . . ?
C32 C22 C23 C33 2.9(4) . . . . ?
Ru1 C22 C23 C33 127.7(2) . . . . ?
C21 C22 C23 Ru1 59.81(17) . . . . ?
C32 C22 C23 Ru1 -124.8(2) . . . . ?
C1 Ru1 C23 C24 57.6(3) . . . . ?
C3 Ru1 C23 C24 174.42(14) . . . . ?
C4 Ru1 C23 C24 -93.64(15) . . . . ?
C20 Ru1 C23 C24 37.39(14) . . . . ?
C21 Ru1 C23 C24 80.96(15) . . . . ?
C22 Ru1 C23 C24 117.6(2) . . . . ?
C5 Ru1 C23 C24 -61.15(16) . . . . ?
Fe1 Ru1 C23 C24 -138.82(13) . . . . ?
C1 Ru1 C23 C22 -60.1(3) . . . . ?
C3 Ru1 C23 C22 56.78(16) . . . . ?
C4 Ru1 C23 C22 148.72(14) . . . . ?
C20 Ru1 C23 C22 -80.25(15) . . . . ?
C21 Ru1 C23 C22 -36.68(13) . . . . ?
C24 Ru1 C23 C22 -117.6(2) . . . . ?
C5 Ru1 C23 C22 -178.79(14) . . . . ?
Fe1 Ru1 C23 C22 103.54(12) . . . . ?
C1 Ru1 C23 C33 176.9(2) . . . . ?
C3 Ru1 C23 C33 -66.3(2) . . . . ?
C4 Ru1 C23 C33 25.7(2) . . . . ?
C20 Ru1 C23 C33 156.7(3) . . . . ?
C21 Ru1 C23 C33 -159.7(3) . . . . ?
C24 Ru1 C23 C33 119.3(3) . . . . ?
C22 Ru1 C23 C33 -123.1(3) . . . . ?
C5 Ru1 C23 C33 58.1(3) . . . . ?
Fe1 Ru1 C23 C33 -19.5(2) . . . . ?
C21 C20 C24 C23 -0.8(3) . . . . ?
C30 C20 C24 C23 -174.7(2) . . . . ?
Ru1 C20 C24 C23 62.75(16) . . . . ?
C21 C20 C24 C34 175.7(2) . . . . ?
C30 C20 C24 C34 1.9(4) . . . . ?
Ru1 C20 C24 C34 -120.7(2) . . . . ?
C21 C20 C24 Ru1 -63.60(16) . . . . ?
C30 C20 C24 Ru1 122.6(3) . . . . ?
C22 C23 C24 C20 1.3(3) . . . . ?
C33 C23 C24 C20 172.8(2) . . . . ?
Ru1 C23 C24 C20 -60.43(16) . . . . ?
C22 C23 C24 C34 -175.2(2) . . . . ?
C33 C23 C24 C34 -3.7(4) . . . . ?
Ru1 C23 C24 C34 123.1(2) . . . . ?
C22 C23 C24 Ru1 61.72(16) . . . . ?
C33 C23 C24 Ru1 -126.8(2) . . . . ?
C1 Ru1 C24 C20 -35.49(18) . . . . ?
C3 Ru1 C24 C20 108.4(2) . . . . ?
C4 Ru1 C24 C20 -151.55(14) . . . . ?
C21 Ru1 C24 C20 38.82(13) . . . . ?
C22 Ru1 C24 C20 80.82(15) . . . . ?
C23 Ru1 C24 C20 117.9(2) . . . . ?
C5 Ru1 C24 C20 -115.73(15) . . . . ?
Fe1 Ru1 C24 C20 174.74(11) . . . . ?
C1 Ru1 C24 C23 -153.36(15) . . . . ?
C3 Ru1 C24 C23 -9.5(2) . . . . ?
C4 Ru1 C24 C23 90.58(15) . . . . ?
C20 Ru1 C24 C23 -117.9(2) . . . . ?
C21 Ru1 C24 C23 -79.05(15) . . . . ?
C22 Ru1 C24 C23 -37.04(13) . . . . ?
C5 Ru1 C24 C23 126.41(15) . . . . ?
Fe1 Ru1 C24 C23 56.88(16) . . . . ?
C1 Ru1 C24 C34 84.0(3) . . . . ?
C3 Ru1 C24 C34 -132.1(2) . . . . ?
C4 Ru1 C24 C34 -32.0(2) . . . . ?
C20 Ru1 C24 C34 119.5(3) . . . . ?
C21 Ru1 C24 C34 158.4(3) . . . . ?
C22 Ru1 C24 C34 -159.6(3) . . . . ?
C23 Ru1 C24 C34 -122.6(3) . . . . ?
C5 Ru1 C24 C34 3.8(2) . . . . ?
Fe1 Ru1 C24 C34 -65.7(2) . . . . ?
